data_7234892
loop_
_publ_author_name
'Gilles H. Roche'
'Yu-Tang Tsai'
'Simon Clevers'
'Damien Thuau'
'Frederic Castet'
'Yves H. Geerts'
'Joel J. E. Moreau'
'Guillaume Wantz'
'Olivier J. Dautel'

_publ_section_title
;
 The role of H-bonds in the solid state organization of
 [1]benzothieno[3,2-b][1]benzothiophene (BTBT) structures:
 bis(hydroxy-hexyl)-BTBT, as a functional derivative offering efficient
 air stable organic field effect transistors (OFETs)
;
_journal_name_full 'Journal of Materials Chemistry C'
_journal_page_first 6742
_journal_page_last 6749
_journal_paper_doi 10.1039/C6TC01814A
_journal_volume 4
_journal_year 2016
_chemical_absolute_configuration .
_chemical_formula_moiety 'C26 H32 O2 S2'
_chemical_formula_sum 'C26 H32 O2 S2'
_chemical_formula_weight 440.67
_space_group_IT_number 15
_space_group_name_Hall '-I 2ya'
_space_group_name_H-M_alt 'I 1 2/a 1'
_symmetry_cell_setting monoclinic
_symmetry_space_group_name_H-M 'I 1 2/a 1'
_atom_sites_solution_hydrogens difmap
_atom_sites_solution_primary direct
_cell_angle_alpha 90
_cell_angle_beta 92.829(3)
_cell_angle_gamma 90
_cell_formula_units_Z 4
_cell_length_a 8.4460(3)
_cell_length_b 5.58942(19)
_cell_length_c 50.2534(15)
_cell_measurement_reflns_used 7683
_cell_measurement_temperature 293
_cell_measurement_theta_max 27.8350
_cell_measurement_theta_min 2.4330
_cell_volume 2369.48(14)
_computing_cell_refinement 'USER DEFINED CELL REFINEMENT'
_computing_data_collection 'USER DEFINED DATA COLLECTION'
_computing_data_reduction 'USER DEFINED DATA REDUCTION'
_computing_molecular_graphics 'CAMERON (Watkin et al., 1996)'
_computing_publication_material 'CRYSTALS (Betteridge et al., 2003)'
_computing_structure_refinement 'CRYSTALS (Betteridge et al., 2003)'
_computing_structure_solution 'SIR92 (Altomare et al., 1994)'
_diffrn_ambient_temperature 293
_diffrn_measured_fraction_theta_full 0.980
_diffrn_measured_fraction_theta_max 0.924
_diffrn_measurement_device 'Xcalibur, Sapphire3, Gemini'
_diffrn_measurement_device_type Unknown
_diffrn_measurement_method \w/2\q
_diffrn_radiation_monochromator graphite
_diffrn_radiation_type 'Mo K\a'
_diffrn_radiation_wavelength 0.71073
_diffrn_reflns_av_R_equivalents 0.028
_diffrn_reflns_limit_h_max 10
_diffrn_reflns_limit_h_min -10
_diffrn_reflns_limit_k_max 7
_diffrn_reflns_limit_k_min -7
_diffrn_reflns_limit_l_max 65
_diffrn_reflns_limit_l_min -63
_diffrn_reflns_number 20985
_diffrn_reflns_theta_full 25.119
_diffrn_reflns_theta_max 27.910
_diffrn_reflns_theta_min 1.623
_diffrn_standards_interval_count .
_diffrn_standards_interval_time .
_diffrn_standards_number 0
_exptl_absorpt_coefficient_mu 0.244
_exptl_absorpt_correction_type none
_exptl_crystal_colour colourless
_exptl_crystal_density_diffrn 1.235
_exptl_crystal_density_method 'not measured'
_exptl_crystal_description prism
_exptl_crystal_F_000 944
_exptl_crystal_size_max 0.450
_exptl_crystal_size_mid 0.350
_exptl_crystal_size_min 0.250
_refine_diff_density_max 0.18
_refine_diff_density_min -0.21
_refine_ls_extinction_method None
_refine_ls_goodness_of_fit_ref 1.0996
_refine_ls_hydrogen_treatment constr
_refine_ls_matrix_type full
_refine_ls_number_parameters 136
_refine_ls_number_reflns 2345
_refine_ls_number_restraints 0
_refine_ls_R_factor_all 0.0403
_refine_ls_R_factor_gt 0.0357
_refine_ls_shift/su_max 0.0049566
_refine_ls_shift/su_mean 0.0001830
_refine_ls_structure_factor_coef F
_refine_ls_weighting_details
;
 Method, part 1, Chebychev polynomial, (Watkin, 1994, Prince, 1982) 
 [weight] = 1.0/[A~0~*T~0~(x)+A~1~*T~1~(x) ... +A~n-1~]*T~n-1~(x)] 
 where A~i~ are the Chebychev coefficients listed below and x= Fcalc/Fmax 
 Method = Robust Weighting (Prince, 1982) 
 W = [weight] * [1-(deltaF/6*sigmaF)^2^]^2^ 
 A~i~ are: 
 -0.491 -9.23 -5.22 -4.37 -3.11 
;
_refine_ls_weighting_scheme calc
_refine_ls_wR_factor_all 0.0303
_refine_ls_wR_factor_gt 0.0272
_refine_ls_wR_factor_ref 0.0272
_reflns_limit_h_max 10
_reflns_limit_h_min -10
_reflns_limit_k_max 7
_reflns_limit_k_min 0
_reflns_limit_l_max 65
_reflns_limit_l_min 0
_reflns_number_gt 2345
_reflns_number_total 2631
_reflns_threshold_expression I>2.0\s(I)
_cod_data_source_file J-Mater-Chem-C-2016-4-6742.cif
_cod_data_source_block 2
_cod_original_cell_volume 2369.48(7)
_cod_original_sg_symbol_H-M 'I 1 2/a 1 '
_cod_database_code 7234892

loop_
_symmetry_equiv_pos_as_xyz
x,y,z
-x,-y,-z
x+1/2,y+1/2,z+1/2
-x+1/2,-y+1/2,-z+1/2
-x+1/2,y,-z
x+1/2,-y,z
-x+1,y+1/2,-z+1/2
x+1,-y+1/2,z+1/2

loop_
_atom_site_label
_atom_site_type_symbol
_atom_site_fract_x
_atom_site_fract_y
_atom_site_fract_z
_atom_site_U_iso_or_equiv
_atom_site_occupancy
_atom_site_adp_type
_atom_site_refinement_flags_posn
_atom_site_refinement_flags_adp
_atom_site_refinement_flags_occupancy
_atom_site_disorder_assembly
_atom_site_disorder_group
_atom_site_attached_hydrogens
S1 S 0.85631(4) 0.54048(5) 0.731553(5) 0.0479 1.0000 Uani . . . . . .
C2 C 0.76031(12) 0.3714(2) 0.70633(2) 0.0403 1.0000 Uani . . . . . .
C3 C 0.68475(12) 0.16708(19) 0.71613(2) 0.0383 1.0000 Uani . . . . . .
C4 C 0.70708(11) 0.15724(18) 0.74454(2) 0.0373 1.0000 Uani . . . . . .
C5 C 0.60107(14) 0.0178(2) 0.69809(2) 0.0489 1.0000 Uani . . . . . .
C6 C 0.59300(15) 0.0760(3) 0.67142(2) 0.0564 1.0000 Uani . . . . . .
C7 C 0.66676(14) 0.2804(2) 0.66163(2) 0.0515 1.0000 Uani . . . . . .
C8 C 0.75183(14) 0.4286(2) 0.67932(2) 0.0485 1.0000 Uani . . . . . .
H81 H 0.7966 0.5684 0.6732 0.0566 1.0000 Uiso R . . . . .
C9 C 0.65725(17) 0.3397(3) 0.63216(2) 0.0645 1.0000 Uani . . . . . .
C10 C 0.78519(17) 0.2174(3) 0.61682(2) 0.0627 1.0000 Uani . . . . . .
C11 C 0.79089(18) 0.3033(3) 0.58815(2) 0.0704 1.0000 Uani . . . . . .
C12 C 0.92304(19) 0.1910(4) 0.57321(3) 0.0783 1.0000 Uani . . . . . .
C13 C 0.9407(2) 0.3031(4) 0.54576(3) 0.0894 1.0000 Uani . . . . . .
C14 C 1.0786(2) 0.2027(5) 0.53183(3) 0.1032 1.0000 Uani . . . . . .
O15 O 1.09751(18) 0.3148(3) 0.50706(3) 0.1308 1.0000 Uani . . . . . .
H142 H 1.1766 0.2210 0.5425 0.1208 1.0000 Uiso R . . . . .
H141 H 1.0566 0.0351 0.5284 0.1208 1.0000 Uiso R . . . . .
H132 H 0.9507 0.4724 0.5474 0.1063 1.0000 Uiso R . . . . .
H131 H 0.8393 0.2705 0.5343 0.1057 1.0000 Uiso R . . . . .
H121 H 1.0210 0.2101 0.5830 0.0902 1.0000 Uiso R . . . . .
H122 H 0.8973 0.0254 0.5713 0.0909 1.0000 Uiso R . . . . .
H112 H 0.7973 0.4737 0.5877 0.0828 1.0000 Uiso R . . . . .
H111 H 0.6860 0.2705 0.5783 0.0835 1.0000 Uiso R . . . . .
H101 H 0.8856 0.2448 0.6256 0.0726 1.0000 Uiso R . . . . .
H102 H 0.7640 0.0497 0.6166 0.0749 1.0000 Uiso R . . . . .
H92 H 0.6591 0.5079 0.6301 0.0758 1.0000 Uiso R . . . . .
H91 H 0.5471 0.2958 0.6243 0.0771 1.0000 Uiso R . . . . .
H61 H 0.5279 -0.0243 0.6590 0.0680 1.0000 Uiso R . . . . .
H51 H 0.5503 -0.1240 0.7034 0.0579 1.0000 Uiso R . . . . .
H151 H 1.0791 0.4571 0.5087 0.1951 0.5000 Uiso R . . . . .
H152 H 1.1879 0.3470 0.5034 0.1947 0.5000 Uiso R . . . . .

loop_
_atom_site_aniso_label
_atom_site_aniso_U_11
_atom_site_aniso_U_22
_atom_site_aniso_U_33
_atom_site_aniso_U_23
_atom_site_aniso_U_13
_atom_site_aniso_U_12
S1 0.06281(18) 0.04425(17) 0.03750(15) 0.00079(10) 0.01156(12) -0.01436(12)
C2 0.0441(5) 0.0414(5) 0.0363(5) -0.0013(4) 0.0107(4) 0.0018(4)
C3 0.0397(5) 0.0416(5) 0.0342(5) -0.0006(4) 0.0083(4) 0.0026(4)
C4 0.0391(5) 0.0383(5) 0.0353(5) 0.0003(4) 0.0087(4) 0.0003(4)
C5 0.0532(6) 0.0530(6) 0.0410(6) -0.0039(5) 0.0053(5) -0.0083(5)
C6 0.0606(7) 0.0681(8) 0.0400(6) -0.0091(6) -0.0008(5) -0.0042(6)
C7 0.0568(6) 0.0644(7) 0.0337(5) 0.0016(5) 0.0061(5) 0.0109(6)
C8 0.0582(6) 0.0496(6) 0.0388(6) 0.0050(5) 0.0133(5) 0.0035(5)
C9 0.0754(9) 0.0820(10) 0.0362(6) 0.0069(6) 0.0030(6) 0.0147(8)
C10 0.0730(8) 0.0812(9) 0.0344(5) 0.0079(6) 0.0091(5) 0.0064(7)
C11 0.0793(9) 0.0960(11) 0.0366(6) 0.0113(7) 0.0111(6) 0.0047(9)
C12 0.0828(10) 0.1097(14) 0.0440(7) 0.0095(8) 0.0178(7) 0.0046(10)
C13 0.0908(11) 0.1311(18) 0.0487(8) 0.0152(9) 0.0260(8) 0.0035(12)
C14 0.1035(13) 0.149(2) 0.0602(9) 0.0112(12) 0.0343(9) 0.0069(14)
O15 0.1328(12) 0.1901(19) 0.0747(8) 0.0315(11) 0.0581(8) 0.0094(13)

loop_
_atom_type_symbol
_atom_type_scat_dispersion_real
_atom_type_scat_dispersion_imag
_atom_type_scat_Cromer_Mann_a1
_atom_type_scat_Cromer_Mann_b1
_atom_type_scat_Cromer_Mann_a2
_atom_type_scat_Cromer_Mann_b2
_atom_type_scat_Cromer_Mann_a3
_atom_type_scat_Cromer_Mann_b3
_atom_type_scat_Cromer_Mann_a4
_atom_type_scat_Cromer_Mann_b4
_atom_type_scat_Cromer_Mann_c
_atom_type_scat_source
C 0.0033 0.0016 2.3100 20.8439 1.0200 10.2075 1.5886 0.5687 0.8650 51.6512 0.2156 'International Tables Vol C 4.2.6.8 and 6.1.1.4'
H 0.0000 0.0000 0.4930 10.5109 0.3229 26.1257 0.1402 3.1424 0.0408 57.7998 0.0030 'International Tables Vol C 4.2.6.8 and 6.1.1.4'
O 0.0106 0.0060 3.0485 13.2771 2.2868 5.7011 1.5463 0.3239 0.8670 32.9089 0.2508 'International Tables Vol C 4.2.6.8 and 6.1.1.4'
S 0.1246 0.1234 6.9053 1.4679 5.2034 22.2151 1.4379 0.2536 1.5863 56.1720 0.8669 'International Tables Vol C 4.2.6.8 and 6.1.1.4'

loop_
_geom_angle_atom_site_label_1
_geom_angle_site_symmetry_1
_geom_angle_atom_site_label_2
_geom_angle_site_symmetry_2
_geom_angle_atom_site_label_3
_geom_angle_site_symmetry_3
_geom_angle
_geom_angle_publ_flag
C4 4_656 S1 . C2 . 90.57(5) yes
S1 . C2 . C3 . 112.73(8) yes
S1 . C2 . C8 . 125.62(9) yes
C3 . C2 . C8 . 121.62(10) yes
C2 . C3 . C4 . 109.88(9) yes
C2 . C3 . C5 . 118.71(10) yes
C4 . C3 . C5 . 131.38(10) yes
C3 . C4 . S1 4_656 133.19(8) yes
C3 . C4 . C4 4_656 114.40(11) yes
S1 4_656 C4 . C4 4_656 112.39(10) yes
C3 . C5 . C6 . 119.27(12) yes
C3 . C5 . H51 . 122.5 no
C6 . C5 . H51 . 118.2 no
C5 . C6 . C7 . 122.17(12) yes
C5 . C6 . H61 . 118.8 no
C7 . C6 . H61 . 119.0 no
C6 . C7 . C8 . 119.07(10) yes
C6 . C7 . C9 . 121.18(12) yes
C8 . C7 . C9 . 119.74(12) yes
C2 . C8 . C7 . 119.15(11) yes
C2 . C8 . H81 . 121.0 no
C7 . C8 . H81 . 119.7 no
C7 . C9 . C10 . 113.11(11) yes
C7 . C9 . H92 . 109.0 no
C10 . C9 . H92 . 112.0 no
C7 . C9 . H91 . 109.1 no
C10 . C9 . H91 . 110.7 no
H92 . C9 . H91 . 102.4 no
C9 . C10 . C11 . 113.25(12) yes
C9 . C10 . H101 . 109.5 no
C11 . C10 . H101 . 108.5 no
C9 . C10 . H102 . 108.0 no
C11 . C10 . H102 . 108.3 no
H101 . C10 . H102 . 109.1 no
C10 . C11 . C12 . 113.43(14) yes
C10 . C11 . H112 . 110.0 no
C12 . C11 . H112 . 111.0 no
C10 . C11 . H111 . 109.8 no
C12 . C11 . H111 . 109.4 no
H112 . C11 . H111 . 102.7 no
C11 . C12 . C13 . 112.64(16) yes
C11 . C12 . H121 . 109.9 no
C13 . C12 . H121 . 107.6 no
C11 . C12 . H122 . 106.5 no
C13 . C12 . H122 . 109.7 no
H121 . C12 . H122 . 110.6 no
C12 . C13 . C14 . 112.39(18) yes
C12 . C13 . H132 . 109.9 no
C14 . C13 . H132 . 110.2 no
C12 . C13 . H131 . 108.5 no
C14 . C13 . H131 . 108.6 no
H132 . C13 . H131 . 107.1 no
C13 . C14 . O15 . 111.77(19) yes
C13 . C14 . H142 . 111.3 no
O15 . C14 . H142 . 108.2 no
C13 . C14 . H141 . 107.4 no
O15 . C14 . H141 . 107.6 no
H142 . C14 . H141 . 110.6 no
C14 . O15 . H151 . 108.4 no
C14 . O15 . H152 . 116.6 no
H151 . O15 . H152 . 89.6 no

loop_
_geom_bond_atom_site_label_1
_geom_bond_site_symmetry_1
_geom_bond_atom_site_label_2
_geom_bond_site_symmetry_2
_geom_bond_distance
_geom_bond_publ_flag
S1 . C4 4_656 1.7365(10) yes
S1 . C2 . 1.7481(11) yes
C2 . C3 . 1.4092(15) yes
C2 . C8 . 1.3925(15) yes
C3 . C4 . 1.4318(14) yes
C3 . C5 . 1.3980(16) yes
C4 . C4 4_656 1.365(2) yes
C5 . C6 . 1.3777(16) yes
C5 . H51 . 0.947 no
C6 . C7 . 1.4022(19) yes
C6 . H61 . 0.987 no
C7 . C8 . 1.3891(18) yes
C7 . C9 . 1.5158(16) yes
C8 . H81 . 0.928 no
C9 . C10 . 1.5202(18) yes
C9 . H92 . 0.946 no
C9 . H91 . 1.022 no
C10 . C11 . 1.5217(16) yes
C10 . H101 . 0.948 no
C10 . H102 . 0.955 no
C11 . C12 . 1.512(2) yes
C11 . H112 . 0.954 no
C11 . H111 . 1.010 no
C12 . C13 . 1.529(2) yes
C12 . H121 . 0.948 no
C12 . H122 . 0.955 no
C13 . C14 . 1.497(3) yes
C13 . H132 . 0.954 no
C13 . H131 . 1.024 no
C14 . O15 . 1.410(2) yes
C14 . H142 . 0.970 no
C14 . H141 . 0.969 no
O15 . H151 . 0.815 no
O15 . H152 . 0.815 no

loop_
_geom_hbond_atom_site_label_D
_geom_hbond_site_symmetry_D
_geom_hbond_atom_site_label_H
_geom_hbond_site_symmetry_H
_geom_hbond_atom_site_label_A
_geom_hbond_site_symmetry_A
_geom_hbond_angle_DHA
_geom_hbond_distance_DH
_geom_hbond_distance_HA
_geom_hbond_distance_DA
_geom_hbond_publ_flag
O15 . H151 . O15 2_766 134.02(11) 0.815 2.088 2.718(2) yes
O15 . H152 . O15 5_756 161.706(16) 0.815 1.920 2.705(2) yes
